data_2241855
loop_
_publ_author_name
'van Megen, Martin'
'Reiss, Guido J.'
'Frank, Walter'

_publ_section_title
;
 Hydrogen bonding, \p--\p stacking and van der Waals forces-dominated
 layered regions in the crystal structure of 4-aminopyridinium hydrogen
 (9-phosphonononyl)phosphonate
;
_journal_issue 10
_journal_name_full 'Acta Crystallographica Section E'
_journal_page_first 1456
_journal_page_last 1459
_journal_paper_doi 10.1107/S2056989016014298
_journal_volume 72
_journal_year 2016
_chemical_formula_iupac 'C5 H7 N2 +, C9 H21 O6 P2 -'
_chemical_formula_moiety 'C9 H21 O6 P2, C5 H7 N2'
_chemical_formula_sum 'C14 H28 N2 O6 P2'
_chemical_formula_weight 382.32
_chemical_name_systematic
;
4-Aminopyridinium
hydrogen (9-phosphonononyl)phosphonate
;
_space_group_crystal_system triclinic
_space_group_IT_number 2
_space_group_name_Hall '-P 1'
_space_group_name_H-M_alt 'P -1'
_symmetry_space_group_name_Hall '-P 1'
_symmetry_space_group_name_H-M 'P -1'
_atom_sites_solution_hydrogens mixed
_atom_sites_solution_secondary difmap
_audit_creation_method SHELXL-2014/7
_cell_angle_alpha 97.956(4)
_cell_angle_beta 98.767(4)
_cell_angle_gamma 94.309(5)
_cell_formula_units_Z 2
_cell_length_a 6.7275(4)
_cell_length_b 6.8963(4)
_cell_length_c 20.0643(10)
_cell_measurement_reflns_used 6853
_cell_measurement_temperature 123(2)
_cell_measurement_theta_max 35.26
_cell_measurement_theta_min 3.00
_cell_volume 906.73(9)
_computing_cell_refinement
;
X-Area (Stoe & Cie, 2002)
;
_computing_data_collection
;
X-Area (Stoe & Cie, 2002)
;
_computing_data_reduction
;
X-Area (Stoe & Cie, 2002)
;
_computing_molecular_graphics
;
DIAMOND (Brandenburg, 2015)
;
_computing_structure_refinement
;
<i>SHELXL-2014/7</i> (Sheldrick, 2015b)
;
_computing_structure_solution
;
SHELXT (Sheldrick, 2015a)
;
_diffrn_ambient_temperature 123(2)
_diffrn_measured_fraction_theta_full 0.997
_diffrn_measured_fraction_theta_max 0.997
_diffrn_measurement_device_type 'Stoe IPDS'
_diffrn_measurement_method 'omega scans'
_diffrn_radiation_type MoK\a
_diffrn_radiation_wavelength 0.71073
_diffrn_reflns_av_R_equivalents 0.0289
_diffrn_reflns_limit_h_max 8
_diffrn_reflns_limit_h_min -8
_diffrn_reflns_limit_k_max 8
_diffrn_reflns_limit_k_min -8
_diffrn_reflns_limit_l_max 26
_diffrn_reflns_limit_l_min -26
_diffrn_reflns_number 8855
_diffrn_reflns_theta_full 27.497
_diffrn_reflns_theta_max 27.497
_diffrn_reflns_theta_min 2.997
_exptl_absorpt_coefficient_mu 0.272
_exptl_absorpt_correction_type none
_exptl_crystal_colour colourless
_exptl_crystal_density_diffrn 1.400
_exptl_crystal_description platelet
_exptl_crystal_F_000 408
_exptl_crystal_size_max 0.332
_exptl_crystal_size_mid 0.071
_exptl_crystal_size_min 0.033
_refine_diff_density_max 0.504
_refine_diff_density_min -0.358
_refine_ls_extinction_method none
_refine_ls_goodness_of_fit_ref 1.015
_refine_ls_hydrogen_treatment mixed
_refine_ls_matrix_type full
_refine_ls_number_parameters 241
_refine_ls_number_reflns 4131
_refine_ls_number_restraints 0
_refine_ls_restrained_S_all 1.015
_refine_ls_R_factor_all 0.0456
_refine_ls_R_factor_gt 0.0378
_refine_ls_shift/su_max 0.001
_refine_ls_shift/su_mean 0.000
_refine_ls_structure_factor_coef Fsqd
_refine_ls_weighting_details 'w=1/[\s^2^(Fo^2^)+(0.0110P)^2^+1.1100P] where P=(Fo^2^+2Fc^2^)/3'
_refine_ls_weighting_scheme calc
_refine_ls_wR_factor_gt 0.0753
_refine_ls_wR_factor_ref 0.0786
_reflns_number_gt 3674
_reflns_number_total 4131
_reflns_threshold_expression 'I > 2\s(I)'
_cod_data_source_file hb7610sup1.cif
_cod_data_source_block I
_cod_database_code 2241855
_shelx_space_group_comment
;
The symmetry employed for this shelxl refinement is uniquely defined
by the following loop, which should always be used as a source of
symmetry information in preference to the above space-group names.
They are only intended as comments.
;

loop_
_space_group_symop_operation_xyz
'x, y, z'
'-x, -y, -z'

loop_
_atom_site_type_symbol
_atom_site_label
_atom_site_fract_x
_atom_site_fract_y
_atom_site_fract_z
_atom_site_U_iso_or_equiv
_atom_site_adp_type
_atom_site_calc_flag
_atom_site_occupancy
P P1 0.29655(6) 1.15924(6) 0.22320(2) 0.01579(10) Uani d 1
O O1 0.14667(19) 1.0094(2) 0.17549(6) 0.0230(3) Uani d 1
N N1 0.5995(3) 0.2836(2) 0.92948(8) 0.0257(3) Uani d 1
H H1 0.553(4) 0.306(4) 0.8838(13) 0.036(6) Uiso d 1
C C1 0.2470(3) 1.1616(3) 0.30883(8) 0.0179(3) Uani d 1
H H1A 0.3161 1.2802 0.3371 0.021 Uiso calc 1
H H1B 0.1032 1.1663 0.3086 0.021 Uiso calc 1
P P2 0.24757(6) 0.29013(6) 0.77082(2) 0.01589(10) Uani d 1
O O2 0.51802(18) 1.13618(18) 0.22159(6) 0.0199(3) Uani d 1
N N2 0.7740(3) 0.1858(3) 1.12583(8) 0.0252(3) Uani d 1
H H21 0.901(4) 0.169(4) 1.1403(14) 0.049(8) Uiso d 1
H H22 0.681(4) 0.172(4) 1.1527(12) 0.035(6) Uiso d 1
C C2 0.3143(3) 0.9827(3) 0.34082(8) 0.0191(3) Uani d 1
H H2A 0.2686 0.8640 0.3084 0.023 Uiso calc 1
H H2B 0.4608 0.9929 0.3504 0.023 Uiso calc 1
O O3 0.2486(2) 1.3660(2) 0.20293(7) 0.0239(3) Uani d 1
C C3 0.2306(3) 0.9668(3) 0.40681(8) 0.0191(3) Uani d 1
H H3A 0.2699 1.0891 0.4379 0.023 Uiso calc 1
H H3B 0.0842 0.9503 0.3964 0.023 Uiso calc 1
H H3 0.343(5) 1.442(5) 0.2068(17) 0.070(11) Uiso d 1
O O4 0.24107(19) 0.08343(18) 0.72796(6) 0.0188(2) Uani d 1
C C4 0.3028(3) 0.7975(3) 0.44244(8) 0.0195(3) Uani d 1
H H4A 0.4490 0.8157 0.4542 0.023 Uiso calc 1
H H4B 0.2664 0.6752 0.4112 0.023 Uiso calc 1
H H4 0.330(5) 0.006(5) 0.7471(16) 0.066(9) Uiso d 1
O O5 0.1083(2) 0.27587(19) 0.82576(6) 0.0216(3) Uani d 1
C C5 0.2125(3) 0.7822(3) 0.50710(9) 0.0195(3) Uani d 1
H H5A 0.2483 0.9055 0.5379 0.023 Uiso calc 1
H H5B 0.0664 0.7648 0.4950 0.023 Uiso calc 1
H H5 0.017(5) 0.174(5) 0.8191(16) 0.064(9) Uiso d 1
O O6 0.45679(19) 0.37295(19) 0.80557(6) 0.0220(3) Uani d 1
C C6 0.2806(3) 0.6151(3) 0.54491(8) 0.0188(3) Uani d 1
H H6A 0.4264 0.6325 0.5579 0.023 Uiso calc 1
H H6B 0.2450 0.4910 0.5146 0.023 Uiso calc 1
C C7 0.1838(3) 0.6074(3) 0.60867(8) 0.0179(3) Uani d 1
H H7A 0.0383 0.5858 0.5951 0.022 Uiso calc 1
H H7B 0.2146 0.7341 0.6377 0.022 Uiso calc 1
C C8 0.2526(3) 0.4476(3) 0.65035(8) 0.0180(3) Uani d 1
H H8A 0.3972 0.4716 0.6661 0.022 Uiso calc 1
H H8B 0.2261 0.3205 0.6214 0.022 Uiso calc 1
C C9 0.1432(3) 0.4431(3) 0.71211(8) 0.0175(3) Uani d 1
H H9A 0.0022 0.3966 0.6959 0.021 Uiso calc 1
H H9B 0.1488 0.5762 0.7360 0.021 Uiso calc 1
C C10 0.7973(3) 0.2769(3) 0.95325(10) 0.0283(4) Uani d 1
H H10 0.8919 0.2928 0.9247 0.034 Uiso calc 1
C C11 0.8604(3) 0.2470(3) 1.01867(9) 0.0272(4) Uani d 1
H H11 0.9972 0.2420 1.0341 0.033 Uiso calc 1
C C12 0.7189(3) 0.2236(3) 1.06310(9) 0.0199(3) Uani d 1
C C13 0.5127(3) 0.2384(3) 1.03659(9) 0.0214(4) Uani d 1
H H13 0.4144 0.2288 1.0642 0.026 Uiso calc 1
C C14 0.4601(3) 0.2665(3) 0.97075(10) 0.0242(4) Uani d 1
H H14 0.3249 0.2741 0.9537 0.029 Uiso calc 1

loop_
_atom_site_aniso_label
_atom_site_aniso_U_11
_atom_site_aniso_U_22
_atom_site_aniso_U_33
_atom_site_aniso_U_12
_atom_site_aniso_U_13
_atom_site_aniso_U_23
P1 0.01293(19) 0.0198(2) 0.0158(2) 0.00022(16) 0.00233(15) 0.00733(16)
O1 0.0224(6) 0.0286(7) 0.0167(6) -0.0056(5) 0.0023(5) 0.0042(5)
N1 0.0360(9) 0.0236(8) 0.0159(7) 0.0009(7) -0.0008(6) 0.0036(6)
C1 0.0179(8) 0.0202(8) 0.0161(8) -0.0003(6) 0.0038(6) 0.0048(6)
P2 0.0175(2) 0.0167(2) 0.01360(19) -0.00040(16) 0.00111(15) 0.00535(15)
O2 0.0163(6) 0.0239(6) 0.0228(6) 0.0042(5) 0.0057(5) 0.0111(5)
N2 0.0187(8) 0.0392(10) 0.0194(7) 0.0036(7) 0.0035(6) 0.0097(7)
C2 0.0185(8) 0.0237(9) 0.0162(8) 0.0015(7) 0.0030(6) 0.0072(6)
O3 0.0158(6) 0.0267(7) 0.0328(7) 0.0026(5) 0.0047(5) 0.0162(6)
C3 0.0195(8) 0.0229(9) 0.0163(8) 0.0003(7) 0.0047(6) 0.0066(6)
O4 0.0190(6) 0.0194(6) 0.0178(6) 0.0029(5) 0.0014(5) 0.0036(5)
C4 0.0201(8) 0.0239(9) 0.0161(8) 0.0009(7) 0.0038(6) 0.0079(6)
O5 0.0280(7) 0.0206(6) 0.0170(6) -0.0021(5) 0.0070(5) 0.0041(5)
C5 0.0209(8) 0.0217(8) 0.0169(8) 0.0002(7) 0.0039(6) 0.0063(6)
O6 0.0216(6) 0.0228(6) 0.0202(6) -0.0045(5) -0.0032(5) 0.0091(5)
C6 0.0193(8) 0.0221(8) 0.0161(8) 0.0008(7) 0.0041(6) 0.0056(6)
C7 0.0195(8) 0.0199(8) 0.0153(7) 0.0014(6) 0.0029(6) 0.0060(6)
C8 0.0191(8) 0.0200(8) 0.0157(7) 0.0019(6) 0.0027(6) 0.0058(6)
C9 0.0178(8) 0.0198(8) 0.0157(7) 0.0020(6) 0.0027(6) 0.0054(6)
C10 0.0305(10) 0.0338(11) 0.0206(9) 0.0008(8) 0.0077(7) 0.0020(8)
C11 0.0206(9) 0.0390(11) 0.0215(9) 0.0018(8) 0.0038(7) 0.0032(8)
C12 0.0212(8) 0.0192(8) 0.0184(8) 0.0008(7) 0.0025(6) 0.0014(6)
C13 0.0206(8) 0.0207(8) 0.0232(9) 0.0010(7) 0.0039(7) 0.0047(7)
C14 0.0249(9) 0.0206(9) 0.0254(9) 0.0022(7) -0.0020(7) 0.0046(7)

loop_
_atom_type_symbol
_atom_type_description
_atom_type_scat_dispersion_real
_atom_type_scat_dispersion_imag
_atom_type_scat_source
C C 0.0033 0.0016 'International Tables Vol C Tables 4.2.6.8 and 6.1.1.4'
H H 0.0000 0.0000 'International Tables Vol C Tables 4.2.6.8 and 6.1.1.4'
N N 0.0061 0.0033 'International Tables Vol C Tables 4.2.6.8 and 6.1.1.4'
O O 0.0106 0.0060 'International Tables Vol C Tables 4.2.6.8 and 6.1.1.4'
P P 0.1023 0.0942 'International Tables Vol C Tables 4.2.6.8 and 6.1.1.4'

loop_
_geom_angle_atom_site_label_1
_geom_angle_atom_site_label_2
_geom_angle_atom_site_label_3
_geom_angle
O1 P1 O2 116.41(8)
O1 P1 O3 105.96(8)
O2 P1 O3 108.76(7)
O1 P1 C1 109.09(8)
O2 P1 C1 109.62(7)
O3 P1 C1 106.51(8)
C10 N1 C14 120.49(16)
C10 N1 H1 121.8(15)
C14 N1 H1 117.6(15)
C2 C1 P1 113.66(12)
C2 C1 H1A 108.8
P1 C1 H1A 108.8
C2 C1 H1B 108.8
P1 C1 H1B 108.8
H1A C1 H1B 107.7
O6 P2 O4 113.40(7)
O6 P2 O5 109.15(7)
O4 P2 O5 108.70(7)
O6 P2 C9 111.12(8)
O4 P2 C9 105.43(8)
O5 P2 C9 108.89(8)
C12 N2 H21 119.9(18)
C12 N2 H22 119.6(16)
H21 N2 H22 120(2)
C3 C2 C1 112.06(14)
C3 C2 H2A 109.2
C1 C2 H2A 109.2
C3 C2 H2B 109.2
C1 C2 H2B 109.2
H2A C2 H2B 107.9
P1 O3 H3 115(2)
C4 C3 C2 113.89(15)
C4 C3 H3A 108.8
C2 C3 H3A 108.8
C4 C3 H3B 108.8
C2 C3 H3B 108.8
H3A C3 H3B 107.7
P2 O4 H4 113(2)
C3 C4 C5 112.68(15)
C3 C4 H4A 109.1
C5 C4 H4A 109.1
C3 C4 H4B 109.1
C5 C4 H4B 109.1
H4A C4 H4B 107.8
P2 O5 H5 117(2)
C6 C5 C4 114.77(15)
C6 C5 H5A 108.6
C4 C5 H5A 108.6
C6 C5 H5B 108.6
C4 C5 H5B 108.6
H5A C5 H5B 107.6
C5 C6 C7 112.06(14)
C5 C6 H6A 109.2
C7 C6 H6A 109.2
C5 C6 H6B 109.2
C7 C6 H6B 109.2
H6A C6 H6B 107.9
C6 C7 C8 114.51(14)
C6 C7 H7A 108.6
C8 C7 H7A 108.6
C6 C7 H7B 108.6
C8 C7 H7B 108.6
H7A C7 H7B 107.6
C7 C8 C9 111.67(14)
C7 C8 H8A 109.3
C9 C8 H8A 109.3
C7 C8 H8B 109.3
C9 C8 H8B 109.3
H8A C8 H8B 107.9
C8 C9 P2 113.70(12)
C8 C9 H9A 108.8
P2 C9 H9A 108.8
C8 C9 H9B 108.8
P2 C9 H9B 108.8
H9A C9 H9B 107.7
N1 C10 C11 120.95(18)
N1 C10 H10 119.5
C11 C10 H10 119.5
C10 C11 C12 120.38(18)
C10 C11 H11 119.8
C12 C11 H11 119.8
N2 C12 C11 121.92(17)
N2 C12 C13 121.32(17)
C11 C12 C13 116.75(16)
C14 C13 C12 119.77(17)
C14 C13 H13 120.1
C12 C13 H13 120.1
N1 C14 C13 121.60(18)
N1 C14 H14 119.2
C13 C14 H14 119.2

loop_
_geom_bond_atom_site_label_1
_geom_bond_atom_site_label_2
_geom_bond_distance
P1 O1 1.5088(13)
P1 O2 1.5149(12)
P1 O3 1.5786(14)
P1 C1 1.7974(17)
N1 C10 1.350(3)
N1 C14 1.352(3)
N1 H1 0.96(2)
C1 C2 1.534(2)
C1 H1A 0.9700
C1 H1B 0.9700
P2 O6 1.5045(13)
P2 O4 1.5535(13)
P2 O5 1.5601(13)
P2 C9 1.7880(17)
N2 C12 1.324(2)
N2 H21 0.88(3)
N2 H22 0.90(3)
C2 C3 1.530(2)
C2 H2A 0.9700
C2 H2B 0.9700
O3 H3 0.78(3)
C3 C4 1.523(2)
C3 H3A 0.9700
C3 H3B 0.9700
O4 H4 0.91(3)
C4 C5 1.527(2)
C4 H4A 0.9700
C4 H4B 0.9700
O5 H5 0.88(3)
C5 C6 1.526(2)
C5 H5A 0.9700
C5 H5B 0.9700
C6 C7 1.527(2)
C6 H6A 0.9700
C6 H6B 0.9700
C7 C8 1.530(2)
C7 H7A 0.9700
C7 H7B 0.9700
C8 C9 1.537(2)
C8 H8A 0.9700
C8 H8B 0.9700
C9 H9A 0.9700
C9 H9B 0.9700
C10 C11 1.365(3)
C10 H10 0.9300
C11 C12 1.415(3)
C11 H11 0.9300
C12 C13 1.425(2)
C13 C14 1.359(3)
C13 H13 0.9300
C14 H14 0.9300

loop_
_geom_hbond_atom_site_label_D
_geom_hbond_atom_site_label_H
_geom_hbond_atom_site_label_A
_geom_hbond_site_symmetry_A
_geom_hbond_distance_DH
_geom_hbond_distance_HA
_geom_hbond_distance_DA
_geom_hbond_angle_DHA
O3 H3 O6 2_676 0.78(3) 1.85(3) 2.6171(18) 166(3)
O5 H5 O1 2_566 0.88(3) 1.64(3) 2.5059(18) 168(3)
O4 H4 O2 2_666 0.91(3) 1.59(3) 2.4977(17) 178(3)
N1 H1 O6 . 0.96(2) 1.74(3) 2.696(2) 173(2)
N2 H22 O2 1_546 0.90(3) 1.92(3) 2.806(2) 170(2)
N2 H21 O1 1_646 0.88(3) 2.14(3) 2.965(2) 156(3)

loop_
_geom_torsion_atom_site_label_1
_geom_torsion_atom_site_label_2
_geom_torsion_atom_site_label_3
_geom_torsion_atom_site_label_4
_geom_torsion
O1 P1 C1 C2 74.30(14)
O2 P1 C1 C2 -54.24(14)
O3 P1 C1 C2 -171.74(12)
P1 C1 C2 C3 -167.86(12)
C1 C2 C3 C4 -176.88(14)
C2 C3 C4 C5 -178.52(15)
C3 C4 C5 C6 -179.83(15)
C4 C5 C6 C7 -179.62(14)
C5 C6 C7 C8 -177.72(15)
C6 C7 C8 C9 -177.78(14)
C7 C8 C9 P2 -169.70(12)
O6 P2 C9 C8 66.99(14)
O4 P2 C9 C8 -56.25(14)
O5 P2 C9 C8 -172.75(12)
C14 N1 C10 C11 1.9(3)
N1 C10 C11 C12 -0.4(3)
C10 C11 C12 N2 176.98(19)
C10 C11 C12 C13 -1.7(3)
N2 C12 C13 C14 -176.38(18)
C11 C12 C13 C14 2.3(3)
C10 N1 C14 C13 -1.3(3)
C12 C13 C14 N1 -0.9(3)

_cod_database_fobs_code 2241855
